data_4034280
loop_
_publ_author_name
'Zhang, Yong'
'Luo, Liang'
'Ge, Jin'
'Yan, Su-Qiong'
'Peng, Yan-Xin'
'Liu, Ya-Ru'
'Liu, Jin-Xiang'
'Liu, Chong'
'Ma, Tianqiong'
'Luo, Hai-Qing'

_publ_section_title
;
 &quot;On Water&quot; Direct Organocatalytic Cyanoarylmethylation of
 Isatins for the Diastereoselective Synthesis of 3-Hydroxy-3-cyanomethyl
 Oxindoles.
;
_journal_issue 7
_journal_name_full 'The Journal of organic chemistry'
_journal_page_first 4000
_journal_page_last 4008
_journal_paper_doi 10.1021/acs.joc.8b03194
_journal_volume 84
_journal_year 2019
_chemical_formula_sum 'C17 H13 F N2 O2'
_chemical_formula_weight 296.29
_space_group_IT_number 14
_space_group_name_Hall '-P 2ybc'
_space_group_name_H-M_alt 'P 1 21/c 1'
_symmetry_cell_setting monoclinic
_symmetry_space_group_name_H-M 'P 1 21/c 1'
_atom_sites_solution_hydrogens geom
_atom_sites_solution_primary direct
_atom_sites_solution_secondary difmap
_audit_creation_method SHELXL-97
_cell_angle_alpha 90.00
_cell_angle_beta 97.805(2)
_cell_angle_gamma 90.00
_cell_formula_units_Z 4
_cell_length_a 12.5854(10)
_cell_length_b 8.9780(7)
_cell_length_c 12.7456(10)
_cell_measurement_reflns_used 5276
_cell_measurement_temperature 294(2)
_cell_measurement_theta_max 26.09
_cell_measurement_theta_min 3.12
_cell_volume 1426.81(19)
_computing_cell_refinement 'Bruker APEX2'
_computing_data_collection 'Bruker APEX2'
_computing_data_reduction 'Bruker APEX2'
_computing_molecular_graphics 'Bruker SHELXTL'
_computing_publication_material 'Bruker SHELXTL'
_computing_structure_refinement 'SHELXL-97 (Sheldrick, 1997)'
_computing_structure_solution 'SHELXS-97 (Sheldrick, 1990)'
_diffrn_ambient_temperature 294(2)
_diffrn_measured_fraction_theta_full 1.000
_diffrn_measured_fraction_theta_max 1.000
_diffrn_measurement_device_type 'CCD area detector'
_diffrn_measurement_method 'phi and omega scans'
_diffrn_radiation_monochromator graphite
_diffrn_radiation_source 'fine-focus sealed tube'
_diffrn_radiation_type MoK\a
_diffrn_radiation_wavelength 0.71073
_diffrn_reflns_av_R_equivalents 0.0583
_diffrn_reflns_av_sigmaI/netI 0.0383
_diffrn_reflns_limit_h_max 14
_diffrn_reflns_limit_h_min -14
_diffrn_reflns_limit_k_max 10
_diffrn_reflns_limit_k_min -10
_diffrn_reflns_limit_l_max 15
_diffrn_reflns_limit_l_min -15
_diffrn_reflns_number 19617
_diffrn_reflns_theta_full 25.01
_diffrn_reflns_theta_max 25.01
_diffrn_reflns_theta_min 2.78
_exptl_absorpt_coefficient_mu 0.101
_exptl_absorpt_correction_T_max 0.8425
_exptl_absorpt_correction_T_min 0.8287
_exptl_absorpt_correction_type multi-scan
_exptl_absorpt_process_details SADABS
_exptl_crystal_colour colorless
_exptl_crystal_density_diffrn 1.379
_exptl_crystal_density_method 'not measured'
_exptl_crystal_description block
_exptl_crystal_F_000 616
_exptl_crystal_size_max 0.22
_exptl_crystal_size_mid 0.21
_exptl_crystal_size_min 0.20
_refine_diff_density_max 0.234
_refine_diff_density_min -0.222
_refine_diff_density_rms 0.047
_refine_ls_extinction_method none
_refine_ls_goodness_of_fit_ref 1.032
_refine_ls_hydrogen_treatment mixed
_refine_ls_matrix_type full
_refine_ls_number_parameters 236
_refine_ls_number_reflns 2517
_refine_ls_number_restraints 0
_refine_ls_restrained_S_all 1.032
_refine_ls_R_factor_all 0.0962
_refine_ls_R_factor_gt 0.0601
_refine_ls_shift/su_max 0.059
_refine_ls_shift/su_mean 0.001
_refine_ls_structure_factor_coef Fsqd
_refine_ls_weighting_details 'calc w=1/[\s^2^(Fo^2^)+(0.0710P)^2^+0.8713P] where P=(Fo^2^+2Fc^2^)/3'
_refine_ls_weighting_scheme calc
_refine_ls_wR_factor_gt 0.1341
_refine_ls_wR_factor_ref 0.1514
_reflns_number_gt 1753
_reflns_number_total 2517
_reflns_threshold_expression >2sigma(I)
_cod_data_source_file jo8b03194_si_002.cif
_cod_data_source_block aaa
_cod_depositor_comments
;
The following automatic conversions were performed:

data item '_exptl_absorpt_correction_type' value 'Multi-scan' was
changed to 'multi-scan' in accordance with the
/home/data/users/saulius/crontab/automatic-downloads/current/ACS/lib/dictionaries/cif_core.dic
dictionary named 'cif_core.dic' version 2.4.2 last updated on
2011-04-26.

data item '_symmetry_cell_setting' value 'Monoclinic' was changed to
'monoclinic' in accordance with the
/home/data/users/saulius/crontab/automatic-downloads/current/ACS/lib/dictionaries/cif_core.dic
dictionary named 'cif_core.dic' version 2.4.2 last updated on
2011-04-26.

Automatic conversion script
Id: cif_fix_values 6909 2019-04-08 15:41:33Z antanas 
;
_cod_original_sg_symbol_H-M 'P2(1)/c  '
_cod_database_code 4034280

loop_
_symmetry_equiv_pos_as_xyz
'x, y, z'
'-x, y+1/2, -z+1/2'
'-x, -y, -z'
'x, -y-1/2, z-1/2'

loop_
_atom_site_label
_atom_site_type_symbol
_atom_site_fract_x
_atom_site_fract_y
_atom_site_fract_z
_atom_site_U_iso_or_equiv
_atom_site_adp_type
_atom_site_occupancy
_atom_site_symmetry_multiplicity
_atom_site_calc_flag
_atom_site_refinement_flags
C1 C 0.7895(2) 0.1617(3) 1.05072(19) 0.0314(6) Uani 1 1 d .
N1 N 0.78424(18) -0.0927(2) 1.05751(17) 0.0356(6) Uani 1 1 d .
C2 C 0.8496(2) 0.0346(3) 1.0762(2) 0.0340(7) Uani 1 1 d .
F1 F 0.98832(16) 0.4413(2) 1.12594(17) 0.0773(7) Uani 1 1 d .
C8 C 0.6762(2) 0.1170(3) 1.01036(19) 0.0300(6) Uani 1 1 d .
C3 C 0.8344(2) 0.3006(3) 1.0685(2) 0.0391(7) Uani 1 1 d .
H10 H 0.7943 0.3870 1.0539 0.047 Uiso 1 1 calc R
C9 C 0.6425(2) 0.1471(3) 0.8895(2) 0.0303(6) Uani 1 1 d .
C7 C 0.6814(2) -0.0531(3) 1.0259(2) 0.0351(7) Uani 1 1 d .
C4 C 0.9561(2) 0.0423(4) 1.1174(2) 0.0460(8) Uani 1 1 d .
C5 C 1.0021(3) 0.1820(4) 1.1339(3) 0.0533(9) Uani 1 1 d .
C11 C 0.8179(3) -0.2459(3) 1.0774(3) 0.0524(9) Uani 1 1 d .
H11A H 0.7587 -0.3114 1.0556 0.079 Uiso 1 1 calc R
H11B H 0.8415 -0.2591 1.1516 0.079 Uiso 1 1 calc R
H11C H 0.8757 -0.2685 1.0380 0.079 Uiso 1 1 calc R
C6 C 0.9413(3) 0.3058(4) 1.1090(2) 0.0492(8) Uani 1 1 d .
N2 N 0.7633(2) -0.0075(3) 0.7804(2) 0.0598(8) Uani 1 1 d .
C10 C 0.7104(2) 0.0609(3) 0.8269(2) 0.0381(7) Uani 1 1 d .
C12 C 0.6399(2) 0.3105(3) 0.8601(2) 0.0310(6) Uani 1 1 d .
C13 C 0.7276(3) 0.3807(3) 0.8285(2) 0.0400(7) Uani 1 1 d .
C14 C 0.5486(2) 0.3923(3) 0.8691(2) 0.0399(7) Uani 1 1 d .
C15 C 0.5459(3) 0.5435(4) 0.8460(3) 0.0531(9) Uani 1 1 d .
C16 C 0.7249(3) 0.5313(4) 0.8063(2) 0.0524(9) Uani 1 1 d .
C17 C 0.6338(4) 0.6114(4) 0.8161(3) 0.0592(11) Uani 1 1 d .
O1 O 0.60455(17) 0.1843(2) 1.06955(15) 0.0384(5) Uani 1 1 d .
O2 O 0.60459(16) -0.1375(2) 1.01096(17) 0.0483(6) Uani 1 1 d .
H8 H 0.570(2) 0.107(3) 0.8759(18) 0.024(6) Uiso 1 1 d .
H5 H 0.487(2) 0.346(3) 0.8925(19) 0.028(7) Uiso 1 1 d .
H7 H 0.993(2) -0.040(3) 1.136(2) 0.044(9) Uiso 1 1 d .
H1 H 0.794(3) 0.321(3) 0.822(2) 0.055(9) Uiso 1 1 d .
H2 H 0.791(3) 0.577(4) 0.783(3) 0.067(10) Uiso 1 1 d .
H6 H 1.076(3) 0.191(4) 1.164(3) 0.067(10) Uiso 1 1 d .
H4 H 0.485(3) 0.595(4) 0.859(2) 0.062(11) Uiso 1 1 d .
H11 H 0.632(3) 0.706(5) 0.803(3) 0.074(12) Uiso 1 1 d .
H9 H 0.535(3) 0.160(4) 1.044(3) 0.062(11) Uiso 1 1 d .

loop_
_atom_site_aniso_label
_atom_site_aniso_U_11
_atom_site_aniso_U_22
_atom_site_aniso_U_33
_atom_site_aniso_U_23
_atom_site_aniso_U_13
_atom_site_aniso_U_12
C1 0.0325(15) 0.0376(16) 0.0244(14) -0.0002(11) 0.0053(11) 0.0038(13)
N1 0.0385(14) 0.0329(13) 0.0355(13) 0.0088(10) 0.0059(10) 0.0113(11)
C2 0.0351(16) 0.0421(17) 0.0251(14) 0.0019(12) 0.0057(12) 0.0043(14)
F1 0.0685(14) 0.0713(14) 0.0858(16) -0.0166(12) -0.0125(11) -0.0267(11)
C8 0.0300(15) 0.0301(14) 0.0305(15) 0.0007(11) 0.0056(11) 0.0044(12)
C3 0.0409(18) 0.0400(17) 0.0348(16) -0.0044(12) -0.0010(13) 0.0000(14)
C9 0.0286(16) 0.0262(14) 0.0355(15) -0.0005(11) 0.0027(12) 0.0037(13)
C7 0.0396(17) 0.0346(16) 0.0322(15) 0.0038(12) 0.0094(12) 0.0033(15)
C4 0.0386(18) 0.059(2) 0.0389(18) 0.0044(15) 0.0013(14) 0.0178(17)
C5 0.040(2) 0.076(3) 0.0420(19) -0.0070(17) -0.0044(15) -0.0048(19)
C11 0.062(2) 0.0402(18) 0.055(2) 0.0123(15) 0.0080(16) 0.0190(16)
C6 0.051(2) 0.054(2) 0.0404(18) -0.0093(15) -0.0002(15) -0.0120(17)
N2 0.077(2) 0.0562(18) 0.0484(17) -0.0056(14) 0.0166(15) 0.0236(16)
C10 0.0490(18) 0.0330(16) 0.0317(16) -0.0008(12) 0.0033(14) 0.0064(14)
C12 0.0376(16) 0.0302(15) 0.0241(14) -0.0025(11) 0.0002(11) 0.0018(13)
C13 0.0464(19) 0.0412(18) 0.0325(16) 0.0013(13) 0.0065(13) 0.0004(15)
C14 0.0424(18) 0.0347(17) 0.0421(17) -0.0011(13) 0.0035(14) 0.0064(15)
C15 0.072(2) 0.040(2) 0.047(2) -0.0008(15) 0.0038(17) 0.018(2)
C16 0.076(3) 0.046(2) 0.0341(18) 0.0021(14) 0.0061(16) -0.015(2)
C17 0.106(3) 0.0287(19) 0.0400(19) 0.0013(15) -0.0008(19) -0.003(2)
O1 0.0372(12) 0.0408(12) 0.0389(11) -0.0040(9) 0.0111(9) 0.0074(10)
O2 0.0432(13) 0.0351(12) 0.0671(15) 0.0036(10) 0.0090(10) -0.0028(10)

loop_
_atom_type_symbol
_atom_type_description
_atom_type_scat_dispersion_real
_atom_type_scat_dispersion_imag
_atom_type_scat_source
C C 0.0033 0.0016 'International Tables Vol C Tables 4.2.6.8 and 6.1.1.4'
H H 0.0000 0.0000 'International Tables Vol C Tables 4.2.6.8 and 6.1.1.4'
N N 0.0061 0.0033 'International Tables Vol C Tables 4.2.6.8 and 6.1.1.4'
O O 0.0106 0.0060 'International Tables Vol C Tables 4.2.6.8 and 6.1.1.4'
F F 0.0171 0.0103 'International Tables Vol C Tables 4.2.6.8 and 6.1.1.4'

loop_
_geom_angle_atom_site_label_1
_geom_angle_atom_site_label_2
_geom_angle_atom_site_label_3
_geom_angle
C3 C1 C2 120.7(2)
C3 C1 C8 130.4(2)
C2 C1 C8 108.9(2)
C7 N1 C2 110.5(2)
C7 N1 C11 123.2(2)
C2 N1 C11 126.1(2)
C4 C2 C1 121.5(3)
C4 C2 N1 128.4(3)
C1 C2 N1 110.0(2)
O1 C8 C1 110.7(2)
O1 C8 C7 112.4(2)
C1 C8 C7 101.5(2)
O1 C8 C9 110.5(2)
C1 C8 C9 114.1(2)
C7 C8 C9 107.4(2)
C1 C3 C6 116.8(3)
C10 C9 C12 111.8(2)
C10 C9 C8 110.1(2)
C12 C9 C8 113.8(2)
O2 C7 N1 126.1(3)
O2 C7 C8 125.1(2)
N1 C7 C8 108.8(2)
C2 C4 C5 118.0(3)
C6 C5 C4 119.5(3)
F1 C6 C5 118.3(3)
F1 C6 C3 118.3(3)
C5 C6 C3 123.4(3)
N2 C10 C9 178.6(3)
C13 C12 C14 119.3(3)
C13 C12 C9 121.6(2)
C14 C12 C9 119.0(3)
C16 C13 C12 120.6(3)
C12 C14 C15 119.9(3)
C17 C15 C14 119.9(4)
C13 C16 C17 119.5(4)
C15 C17 C16 120.7(3)

loop_
_geom_bond_atom_site_label_1
_geom_bond_atom_site_label_2
_geom_bond_distance
C1 C3 1.375(4)
C1 C2 1.382(4)
C1 C8 1.504(4)
N1 C7 1.350(3)
N1 C2 1.410(3)
N1 C11 1.451(3)
C2 C4 1.373(4)
F1 C6 1.357(3)
C8 O1 1.390(3)
C8 C7 1.540(4)
C8 C9 1.565(4)
C3 C6 1.374(4)
C9 C10 1.466(4)
C9 C12 1.514(4)
C7 O2 1.223(3)
C4 C5 1.386(5)
C5 C6 1.362(5)
N2 C10 1.131(3)
C12 C13 1.378(4)
C12 C14 1.381(4)
C13 C16 1.381(4)
C14 C15 1.389(4)
C15 C17 1.363(5)
C16 C17 1.374(5)
